data_7005131
loop_
_publ_author_name
'Agostinho, Magno'
'Braunstein, Pierre'
'Welter, Richard'

_publ_section_title
;
 Phosphinito- and phosphonito-oxazoline Pd(II) complexes as CO/ethylene
 insertion intermediates: synthesis and structural characterization.
;
_journal_issue 7
_journal_name_full 'Dalton transactions (Cambridge, England : 2003)'
_journal_page_first 759
_journal_page_last 770
_journal_paper_doi 10.1039/b616962g
_journal_year 2007
_chemical_formula_moiety 'C22 H25 N O4 P Pd, C F3 S O3'
_chemical_formula_sum 'C23 H25 F3 N O7 P Pd S'
_chemical_formula_weight 653.87
_chemical_name_systematic
;
?
;
_space_group_IT_number 14
_symmetry_cell_setting monoclinic
_symmetry_space_group_name_Hall '-P 2ybc'
_symmetry_space_group_name_H-M 'P 1 21/c 1'
_atom_sites_solution_hydrogens geom
_atom_sites_solution_primary direct
_atom_sites_solution_secondary difmap
_audit_creation_date 22-1-05
_audit_creation_method SHELXL-97
_cell_angle_alpha 90.00
_cell_angle_beta 104.5330(17)
_cell_angle_gamma 90.00
_cell_formula_units_Z 4
_cell_length_a 18.6170(5)
_cell_length_b 12.4040(6)
_cell_length_c 11.6760(13)
_cell_measurement_reflns_used 6211
_cell_measurement_temperature 173(2)
_cell_measurement_theta_max 30.034
_cell_measurement_theta_min 0.998
_cell_volume 2610.0(3)
_computing_cell_refinement 'Denzo (Nonius B.V., 1998)'
_computing_data_collection 'Collect (Nonius B.V., 1998)'
_computing_data_reduction 'Denzo (Nonius B.V., 1998)'
_computing_molecular_graphics 'PLATON 98 (Spek, 1998)'
_computing_publication_material 'SHELXL-97 (Sheldrick, 1997)'
_computing_structure_refinement 'SHELXL-97 (Sheldrick, 1997)'
_computing_structure_solution 'SHELXS-97 (Sheldrick, 1997)'
_diffrn_ambient_temperature 173(2)
_diffrn_measured_fraction_theta_full 0.969
_diffrn_measured_fraction_theta_max 0.969
_diffrn_measurement_device_type KappaCCD
_diffrn_measurement_method '\p scans'
_diffrn_radiation_monochromator graphite
_diffrn_radiation_source 'fine-focus sealed tube'
_diffrn_radiation_type MoK\a
_diffrn_radiation_wavelength 0.71073
_diffrn_reflns_av_R_equivalents 0.0510
_diffrn_reflns_av_sigmaI/netI 0.0987
_diffrn_reflns_limit_h_max 26
_diffrn_reflns_limit_h_min -26
_diffrn_reflns_limit_k_max 17
_diffrn_reflns_limit_k_min -16
_diffrn_reflns_limit_l_max 16
_diffrn_reflns_limit_l_min -16
_diffrn_reflns_number 13289
_diffrn_reflns_theta_full 30.49
_diffrn_reflns_theta_max 30.49
_diffrn_reflns_theta_min 1.99
_exptl_absorpt_coefficient_mu 0.917
_exptl_absorpt_correction_type none
_exptl_crystal_colour yellow
_exptl_crystal_density_diffrn 1.664
_exptl_crystal_density_method 'not measured'
_exptl_crystal_description prism
_exptl_crystal_F_000 1320
_exptl_crystal_size_max 0.10
_exptl_crystal_size_mid 0.10
_exptl_crystal_size_min 0.10
_refine_diff_density_max 1.269
_refine_diff_density_min -0.808
_refine_diff_density_rms 0.175
_refine_ls_extinction_method none
_refine_ls_goodness_of_fit_ref 0.964
_refine_ls_hydrogen_treatment constr
_refine_ls_matrix_type full
_refine_ls_number_parameters 334
_refine_ls_number_reflns 7710
_refine_ls_number_restraints 0
_refine_ls_restrained_S_all 0.964
_refine_ls_R_factor_all 0.1534
_refine_ls_R_factor_gt 0.0668
_refine_ls_shift/su_max 0.000
_refine_ls_shift/su_mean 0.000
_refine_ls_structure_factor_coef Fsqd
_refine_ls_weighting_details 'calc w=1/[\s^2^(Fo^2^)+(0.0500P)^2^+10.0000P] where P=(Fo^2^+2Fc^2^)/3'
_refine_ls_weighting_scheme calc
_refine_ls_wR_factor_gt 0.1374
_refine_ls_wR_factor_ref 0.1823
_reflns_number_gt 3858
_reflns_number_total 7710
_reflns_threshold_expression >2sigma(I)
_cod_data_source_file b616962g.txt
_cod_data_source_block compound14a
_cod_depositor_comments
;
The following automatic conversions were performed:
'_geom_bond_publ_flag' value 'Y' changed to 'y' according to
'/home/saulius/struct/CIF-dictionaries/cif_core.dic' dictionary named
'cif_core.dic' version 2.4.1 from 2010-06-29.

Automatic conversion script
Id: cif_fix_enum 1527 2010-12-29 10:47:43Z saulius 
;
_cod_original_sg_symbol_H-M 'P 21/c'
_cod_database_code 7005131

loop_
_symmetry_equiv_pos_as_xyz
'x, y, z'
'-x, y+1/2, -z+1/2'
'-x, -y, -z'
'x, -y-1/2, z-1/2'

loop_
_atom_site_label
_atom_site_type_symbol
_atom_site_fract_x
_atom_site_fract_y
_atom_site_fract_z
_atom_site_U_iso_or_equiv
_atom_site_adp_type
_atom_site_occupancy
_atom_site_symmetry_multiplicity
_atom_site_calc_flag
_atom_site_refinement_flags
_atom_site_disorder_assembly
_atom_site_disorder_group
Pd Pd 0.20932(2) 0.05413(4) -0.12510(4) 0.04971(16) Uani 1 1 d . . .
S S 0.21420(13) 0.04114(16) 0.3300(2) 0.0806(6) Uani 1 1 d . . .
P P 0.29500(9) -0.03135(12) -0.18183(14) 0.0496(4) Uani 1 1 d . . .
F2 F 0.1864(4) -0.1625(4) 0.3309(7) 0.154(3) Uani 1 1 d . . .
F3 F 0.2659(7) -0.1178(6) 0.2379(10) 0.235(5) Uani 1 1 d . . .
F1 F 0.2878(6) -0.1189(9) 0.4038(15) 0.287(8) Uani 1 1 d . . .
O1 O 0.0718(3) -0.1534(4) -0.3743(5) 0.0857(15) Uani 1 1 d . . .
O2 O 0.2649(2) -0.1269(3) -0.2709(3) 0.0574(10) Uani 1 1 d . . .
O3 O 0.3424(2) 0.0458(3) -0.2450(4) 0.0606(11) Uani 1 1 d . . .
O4 O 0.1418(2) 0.1518(4) -0.0451(4) 0.0627(11) Uani 1 1 d . . .
O5 O 0.2744(4) 0.0998(5) 0.3191(8) 0.130(3) Uani 1 1 d . . .
O6 O 0.1723(5) 0.0466(6) 0.4092(8) 0.154(3) Uani 1 1 d . . .
O7 O 0.1572(5) 0.0552(9) 0.2150(9) 0.209(5) Uani 1 1 d . . .
N N 0.1234(3) -0.0423(4) -0.2301(5) 0.0555(12) Uani 1 1 d . . .
C1 C 0.0455(6) -0.0954(8) -0.1011(9) 0.112(3) Uani 1 1 d . . .
H1A H 0.0806 -0.1555 -0.0820 0.168 Uiso 1 1 calc . . .
H1B H -0.0045 -0.1208 -0.1019 0.168 Uiso 1 1 calc . . .
H1C H 0.0602 -0.0386 -0.0414 0.168 Uiso 1 1 calc . . .
C2 C 0.0090(4) 0.0588(7) -0.2411(10) 0.100(3) Uani 1 1 d . . .
H2A H 0.0323 0.1073 -0.1761 0.151 Uiso 1 1 calc . . .
H2B H -0.0439 0.0517 -0.2448 0.151 Uiso 1 1 calc . . .
H2C H 0.0150 0.0884 -0.3160 0.151 Uiso 1 1 calc . . .
C3 C 0.0457(4) -0.0512(6) -0.2202(7) 0.0704(19) Uani 1 1 d . . .
C4 C 0.0123(5) -0.1282(8) -0.3179(9) 0.111(3) Uani 1 1 d . . .
H4A H -0.0053 -0.1942 -0.2859 0.133 Uiso 1 1 calc . . .
H4B H -0.0301 -0.0944 -0.3752 0.133 Uiso 1 1 calc . . .
C5 C 0.1308(4) -0.0998(5) -0.3148(6) 0.0605(16) Uani 1 1 d . . .
C6 C 0.1982(4) -0.1169(6) -0.3602(6) 0.0694(19) Uani 1 1 d . . .
H6A H 0.1911 -0.1829 -0.4094 0.083 Uiso 1 1 calc . . .
H6B H 0.2031 -0.0554 -0.4119 0.083 Uiso 1 1 calc . . .
C7 C 0.2894(4) 0.1489(6) -0.0292(8) 0.088(3) Uani 1 1 d . . .
H7A H 0.3315 0.1044 0.0151 0.105 Uiso 1 1 calc . . .
H7B H 0.3080 0.1985 -0.0817 0.105 Uiso 1 1 calc . . .
C8 C 0.4120(3) 0.0184(5) -0.2621(5) 0.0530(14) Uani 1 1 d . . .
C9 C 0.4323(4) 0.0729(5) -0.3511(6) 0.0675(18) Uani 1 1 d . . .
H9 H 0.3986 0.1214 -0.4000 0.081 Uiso 1 1 calc . . .
C10 C 0.5019(5) 0.0570(6) -0.3694(7) 0.078(2) Uani 1 1 d . . .
H10 H 0.5171 0.0960 -0.4293 0.093 Uiso 1 1 calc . . .
C11 C 0.5480(4) -0.0144(7) -0.3016(7) 0.074(2) Uani 1 1 d . . .
H11 H 0.5954 -0.0273 -0.3154 0.089 Uiso 1 1 calc . . .
C12 C 0.5274(4) -0.0684(5) -0.2132(6) 0.0639(17) Uani 1 1 d . . .
H12 H 0.5612 -0.1177 -0.1658 0.077 Uiso 1 1 calc . . .
C13 C 0.4576(3) -0.0531(4) -0.1903(5) 0.0475(13) Uani 1 1 d . . .
C14 C 0.4362(3) -0.1069(4) -0.0909(5) 0.0475(13) Uani 1 1 d . . .
C15 C 0.4868(4) -0.1632(5) -0.0049(6) 0.0633(17) Uani 1 1 d . . .
H15 H 0.5370 -0.1680 -0.0092 0.076 Uiso 1 1 calc . . .
C16 C 0.4656(5) -0.2117(5) 0.0857(6) 0.073(2) Uani 1 1 d . . .
H16 H 0.5016 -0.2508 0.1426 0.088 Uiso 1 1 calc . . .
C17 C 0.3950(5) -0.2063(6) 0.0979(6) 0.074(2) Uani 1 1 d . . .
H17 H 0.3817 -0.2410 0.1622 0.089 Uiso 1 1 calc . . .
C18 C 0.3437(4) -0.1502(5) 0.0159(6) 0.0656(17) Uani 1 1 d . . .
H18 H 0.2942 -0.1448 0.0232 0.079 Uiso 1 1 calc . . .
C19 C 0.3638(3) -0.1010(4) -0.0780(5) 0.0492(14) Uani 1 1 d . . .
C20 C 0.2262(9) -0.0954(8) 0.3020(18) 0.165(7) Uani 1 1 d . . .
C21 C 0.2573(4) 0.2111(6) 0.0542(6) 0.0694(18) Uani 1 1 d . . .
H21A H 0.2781 0.1824 0.1348 0.083 Uiso 1 1 calc . . .
H21B H 0.2740 0.2868 0.0538 0.083 Uiso 1 1 calc . . .
C22 C 0.1766(4) 0.2109(5) 0.0317(5) 0.0552(15) Uani 1 1 d . . .
C23 C 0.1372(4) 0.2818(5) 0.0982(7) 0.074(2) Uani 1 1 d . . .
H23A H 0.0838 0.2800 0.0609 0.111 Uiso 1 1 calc . . .
H23B H 0.1555 0.3558 0.0976 0.111 Uiso 1 1 calc . . .
H23C H 0.1462 0.2564 0.1801 0.111 Uiso 1 1 calc . . .

loop_
_atom_site_aniso_label
_atom_site_aniso_U_11
_atom_site_aniso_U_22
_atom_site_aniso_U_33
_atom_site_aniso_U_23
_atom_site_aniso_U_13
_atom_site_aniso_U_12
Pd 0.0457(3) 0.0488(3) 0.0553(3) -0.0072(2) 0.01385(19) 0.0004(2)
S 0.1051(16) 0.0626(11) 0.0868(14) 0.0025(10) 0.0475(13) 0.0046(11)
P 0.0527(9) 0.0467(8) 0.0526(9) 0.0037(7) 0.0193(7) 0.0056(6)
F2 0.189(7) 0.073(3) 0.238(7) -0.009(4) 0.128(6) -0.035(4)
F3 0.411(14) 0.112(5) 0.290(11) -0.061(6) 0.286(11) -0.036(7)
F1 0.174(9) 0.180(9) 0.50(2) 0.125(12) 0.080(12) 0.072(8)
O1 0.078(3) 0.087(4) 0.082(3) -0.033(3) 0.001(3) -0.007(3)
O2 0.064(3) 0.058(2) 0.049(2) -0.007(2) 0.013(2) 0.011(2)
O3 0.062(3) 0.054(2) 0.074(3) 0.021(2) 0.033(2) 0.013(2)
O4 0.050(2) 0.068(3) 0.070(3) -0.022(2) 0.013(2) 0.002(2)
O5 0.100(5) 0.081(4) 0.215(8) -0.006(5) 0.053(5) -0.013(4)
O6 0.201(9) 0.119(6) 0.179(8) -0.032(5) 0.117(7) 0.016(5)
O7 0.134(7) 0.262(12) 0.200(9) 0.129(9) -0.015(7) -0.027(7)
N 0.052(3) 0.054(3) 0.059(3) -0.008(3) 0.012(2) -0.006(2)
C1 0.108(7) 0.122(7) 0.123(8) 0.002(6) 0.060(6) -0.036(6)
C2 0.051(4) 0.084(5) 0.154(8) -0.016(6) 0.003(5) 0.001(4)
C3 0.055(4) 0.064(4) 0.095(5) -0.014(4) 0.023(4) -0.016(3)
C4 0.074(6) 0.110(7) 0.145(8) -0.061(6) 0.019(6) -0.031(5)
C5 0.062(4) 0.058(4) 0.057(4) -0.005(3) 0.008(3) 0.002(3)
C6 0.084(5) 0.077(5) 0.044(4) -0.006(3) 0.008(3) 0.010(4)
C7 0.051(4) 0.086(5) 0.118(7) -0.047(5) 0.006(4) -0.007(4)
C8 0.055(4) 0.052(3) 0.057(4) 0.001(3) 0.023(3) 0.001(3)
C9 0.080(5) 0.065(4) 0.064(4) 0.005(3) 0.031(4) -0.001(3)
C10 0.097(6) 0.075(5) 0.075(5) -0.009(4) 0.048(5) -0.018(4)
C11 0.064(5) 0.085(5) 0.084(5) -0.023(4) 0.039(4) -0.017(4)
C12 0.054(4) 0.066(4) 0.072(4) -0.020(3) 0.016(3) -0.004(3)
C13 0.051(3) 0.041(3) 0.053(3) -0.011(3) 0.019(3) -0.005(3)
C14 0.055(3) 0.035(3) 0.049(3) -0.003(2) 0.007(3) 0.005(2)
C15 0.060(4) 0.050(3) 0.074(4) -0.006(3) 0.005(3) 0.009(3)
C16 0.090(6) 0.053(4) 0.066(5) 0.012(3) 0.001(4) 0.011(4)
C17 0.108(6) 0.056(4) 0.060(4) 0.014(3) 0.024(4) 0.002(4)
C18 0.077(5) 0.061(4) 0.063(4) 0.017(3) 0.025(4) 0.005(3)
C19 0.061(4) 0.040(3) 0.047(3) 0.003(3) 0.013(3) 0.002(3)
C20 0.200(14) 0.069(6) 0.303(19) 0.017(9) 0.204(15) 0.032(8)
C21 0.067(4) 0.073(4) 0.064(4) -0.013(4) 0.009(3) -0.012(4)
C22 0.067(4) 0.047(3) 0.051(4) -0.003(3) 0.015(3) -0.001(3)
C23 0.099(6) 0.054(4) 0.075(5) -0.016(4) 0.032(4) 0.003(4)

loop_
_atom_type_symbol
_atom_type_description
_atom_type_scat_dispersion_real
_atom_type_scat_dispersion_imag
_atom_type_scat_source
C C 0.0033 0.0016 'International Tables Vol C Tables 4.2.6.8 and 6.1.1.4'
H H 0.0000 0.0000 'International Tables Vol C Tables 4.2.6.8 and 6.1.1.4'
F F 0.0171 0.0103 'International Tables Vol C Tables 4.2.6.8 and 6.1.1.4'
O O 0.0106 0.0060 'International Tables Vol C Tables 4.2.6.8 and 6.1.1.4'
P P 0.1023 0.0942 'International Tables Vol C Tables 4.2.6.8 and 6.1.1.4'
S S 0.1246 0.1234 'International Tables Vol C Tables 4.2.6.8 and 6.1.1.4'
Pd Pd -0.9988 1.0072 'International Tables Vol C Tables 4.2.6.8 and 6.1.1.4'
N N 0.0061 0.0033 'International Tables Vol C Tables 4.2.6.8 and 6.1.1.4'

loop_
_geom_angle_atom_site_label_1
_geom_angle_atom_site_label_2
_geom_angle_atom_site_label_3
_geom_angle
_geom_angle_site_symmetry_1
_geom_angle_site_symmetry_3
_geom_angle_publ_flag
C7 Pd N 178.3(3) . . y
C7 Pd O4 81.9(2) . . y
N Pd O4 97.54(18) . . y
C7 Pd P 87.5(2) . . y
N Pd P 93.12(14) . . y
O4 Pd P 169.16(12) . . y
O6 S O5 131.5(5) . . ?
O6 S O7 101.9(6) . . ?
O5 S O7 105.5(5) . . ?
O6 S C20 107.4(5) . . ?
O5 S C20 110.6(5) . . ?
O7 S C20 92.3(9) . . ?
O2 P O3 106.9(2) . . ?
O2 P C19 99.3(2) . . ?
O3 P C19 102.8(3) . . ?
O2 P Pd 113.78(17) . . ?
O3 P Pd 112.56(16) . . ?
C19 P Pd 119.9(2) . . ?
C5 O1 C4 106.2(5) . . ?
C6 O2 P 121.3(4) . . ?
C8 O3 P 123.9(4) . . ?
C22 O4 Pd 113.8(4) . . ?
C5 N C3 108.7(5) . . ?
C5 N Pd 124.0(5) . . ?
C3 N Pd 127.3(4) . . ?
C3 C1 H1A 109.5 . . ?
C3 C1 H1B 109.5 . . ?
H1A C1 H1B 109.5 . . ?
C3 C1 H1C 109.5 . . ?
H1A C1 H1C 109.5 . . ?
H1B C1 H1C 109.5 . . ?
C3 C2 H2A 109.5 . . ?
C3 C2 H2B 109.5 . . ?
H2A C2 H2B 109.5 . . ?
C3 C2 H2C 109.5 . . ?
H2A C2 H2C 109.5 . . ?
H2B C2 H2C 109.5 . . ?
N C3 C1 109.3(7) . . ?
N C3 C4 102.4(6) . . ?
C1 C3 C4 112.2(7) . . ?
N C3 C2 109.1(6) . . ?
C1 C3 C2 111.9(8) . . ?
C4 C3 C2 111.5(7) . . ?
O1 C4 C3 105.3(6) . . ?
O1 C4 H4A 110.7 . . ?
C3 C4 H4A 110.7 . . ?
O1 C4 H4B 110.7 . . ?
C3 C4 H4B 110.7 . . ?
H4A C4 H4B 108.8 . . ?
N C5 O1 117.3(6) . . ?
N C5 C6 128.9(6) . . ?
O1 C5 C6 113.8(6) . . ?
O2 C6 C5 114.3(5) . . ?
O2 C6 H6A 108.7 . . ?
C5 C6 H6A 108.7 . . ?
O2 C6 H6B 108.7 . . ?
C5 C6 H6B 108.7 . . ?
H6A C6 H6B 107.6 . . ?
C21 C7 Pd 107.8(5) . . ?
C21 C7 H7A 110.1 . . ?
Pd C7 H7A 110.1 . . ?
C21 C7 H7B 110.1 . . ?
Pd C7 H7B 110.1 . . ?
H7A C7 H7B 108.5 . . ?
C13 C8 C9 122.8(6) . . ?
C13 C8 O3 121.7(5) . . ?
C9 C8 O3 115.4(6) . . ?
C8 C9 C10 119.7(7) . . ?
C8 C9 H9 120.2 . . ?
C10 C9 H9 120.2 . . ?
C11 C10 C9 119.3(7) . . ?
C11 C10 H10 120.4 . . ?
C9 C10 H10 120.4 . . ?
C10 C11 C12 120.6(7) . . ?
C10 C11 H11 119.7 . . ?
C12 C11 H11 119.7 . . ?
C11 C12 C13 121.8(7) . . ?
C11 C12 H12 119.1 . . ?
C13 C12 H12 119.1 . . ?
C8 C13 C12 115.7(6) . . ?
C8 C13 C14 122.0(5) . . ?
C12 C13 C14 122.2(6) . . ?
C15 C14 C19 116.7(6) . . ?
C15 C14 C13 122.0(6) . . ?
C19 C14 C13 121.3(5) . . ?
C16 C15 C14 120.7(6) . . ?
C16 C15 H15 119.6 . . ?
C14 C15 H15 119.6 . . ?
C15 C16 C17 122.5(6) . . ?
C15 C16 H16 118.7 . . ?
C17 C16 H16 118.7 . . ?
C16 C17 C18 118.5(6) . . ?
C16 C17 H17 120.8 . . ?
C18 C17 H17 120.8 . . ?
C17 C18 C19 120.1(7) . . ?
C17 C18 H18 120.0 . . ?
C19 C18 H18 120.0 . . ?
C18 C19 C14 121.5(6) . . ?
C18 C19 P 118.0(5) . . ?
C14 C19 P 120.5(4) . . ?
F3 C20 F2 121.5(11) . . ?
F3 C20 F1 88.9(12) . . ?
F2 C20 F1 92.7(12) . . ?
F3 C20 S 117.7(9) . . ?
F2 C20 S 119.7(7) . . ?
F1 C20 S 98.8(12) . . ?
C22 C21 C7 116.6(6) . . ?
C22 C21 H21A 108.1 . . ?
C7 C21 H21A 108.1 . . ?
C22 C21 H21B 108.1 . . ?
C7 C21 H21B 108.1 . . ?
H21A C21 H21B 107.3 . . ?
O4 C22 C21 118.1(6) . . ?
O4 C22 C23 120.2(6) . . ?
C21 C22 C23 121.8(6) . . ?
C22 C23 H23A 109.5 . . ?
C22 C23 H23B 109.5 . . ?
H23A C23 H23B 109.5 . . ?
C22 C23 H23C 109.5 . . ?
H23A C23 H23C 109.5 . . ?
H23B C23 H23C 109.5 . . ?

loop_
_geom_bond_atom_site_label_1
_geom_bond_atom_site_label_2
_geom_bond_distance
_geom_bond_site_symmetry_2
_geom_bond_publ_flag
Pd C7 2.006(7) . y
Pd N 2.123(5) . y
Pd O4 2.124(4) . y
Pd P 2.1535(15) . y
S O6 1.353(7) . ?
S O5 1.368(6) . ?
S O7 1.497(9) . ?
S C20 1.749(10) . ?
P O2 1.584(4) . y
P O3 1.601(4) . ?
P C19 1.754(6) . ?
F2 C20 1.217(11) . ?
F3 C20 1.209(10) . ?
F1 C20 1.46(2) . ?
O1 C5 1.322(8) . ?
O1 C4 1.457(10) . ?
O2 C6 1.413(8) . y
O3 C8 1.403(7) . ?
O4 C22 1.213(7) . y
N C5 1.256(8) . y
N C3 1.483(8) . ?
C1 C3 1.495(12) . ?
C1 H1A 0.9800 . ?
C1 H1B 0.9800 . ?
C1 H1C 0.9800 . ?
C2 C3 1.518(10) . ?
C2 H2A 0.9800 . ?
C2 H2B 0.9800 . ?
C2 H2C 0.9800 . ?
C3 C4 1.498(10) . ?
C4 H4A 0.9900 . ?
C4 H4B 0.9900 . ?
C5 C6 1.495(10) . y
C6 H6A 0.9900 . ?
C6 H6B 0.9900 . ?
C7 C21 1.481(10) . y
C7 H7A 0.9900 . ?
C7 H7B 0.9900 . ?
C8 C13 1.360(8) . ?
C8 C9 1.369(8) . ?
C9 C10 1.380(10) . ?
C9 H9 0.9500 . ?
C10 C11 1.343(11) . ?
C10 H10 0.9500 . ?
C11 C12 1.365(10) . ?
C11 H11 0.9500 . ?
C12 C13 1.404(8) . ?
C12 H12 0.9500 . ?
C13 C14 1.478(8) . ?
C14 C15 1.382(8) . ?
C14 C19 1.396(8) . ?
C15 C16 1.359(10) . ?
C15 H15 0.9500 . ?
C16 C17 1.360(10) . ?
C16 H16 0.9500 . ?
C17 C18 1.361(9) . ?
C17 H17 0.9500 . ?
C18 C19 1.385(8) . ?
C18 H18 0.9500 . ?
C21 C22 1.458(9) . y
C21 H21A 0.9900 . ?
C21 H21B 0.9900 . ?
C22 C23 1.484(9) . ?
C23 H23A 0.9800 . ?
C23 H23B 0.9800 . ?
C23 H23C 0.9800 . ?

loop_
_geom_torsion_atom_site_label_1
_geom_torsion_atom_site_label_2
_geom_torsion_atom_site_label_3
_geom_torsion_atom_site_label_4
_geom_torsion
_geom_torsion_site_symmetry_1
_geom_torsion_site_symmetry_2
_geom_torsion_site_symmetry_3
_geom_torsion_site_symmetry_4
_geom_torsion_publ_flag
C7 Pd P O2 -179.3(3) . . . . ?
N Pd P O2 -0.9(2) . . . . ?
O4 Pd P O2 168.4(7) . . . . ?
C7 Pd P O3 -57.6(3) . . . . ?
N Pd P O3 120.8(2) . . . . ?
O4 Pd P O3 -69.9(7) . . . . ?
C7 Pd P C19 63.5(4) . . . . ?
N Pd P C19 -118.1(3) . . . . ?
O4 Pd P C19 51.2(8) . . . . ?
O3 P O2 C6 -85.8(5) . . . . ?
C19 P O2 C6 167.6(5) . . . . ?
Pd P O2 C6 39.0(5) . . . . ?
O2 P O3 C8 -71.7(5) . . . . ?
C19 P O3 C8 32.3(5) . . . . ?
Pd P O3 C8 162.7(4) . . . . ?
C7 Pd O4 C22 -8.6(5) . . . . ?
N Pd O4 C22 173.0(4) . . . . ?
P Pd O4 C22 3.8(10) . . . . ?
C7 Pd N C5 93(9) . . . . ?
O4 Pd N C5 164.4(5) . . . . ?
P Pd N C5 -17.6(5) . . . . ?
C7 Pd N C3 -85(9) . . . . ?
O4 Pd N C3 -13.4(6) . . . . ?
P Pd N C3 164.5(5) . . . . ?
C5 N C3 C1 119.9(7) . . . . ?
Pd N C3 C1 -62.0(8) . . . . ?
C5 N C3 C4 0.8(8) . . . . ?
Pd N C3 C4 178.9(5) . . . . ?
C5 N C3 C2 -117.5(7) . . . . ?
Pd N C3 C2 60.6(8) . . . . ?
C5 O1 C4 C3 1.1(9) . . . . ?
N C3 C4 O1 -1.1(9) . . . . ?
C1 C3 C4 O1 -118.2(8) . . . . ?
C2 C3 C4 O1 115.5(8) . . . . ?
C3 N C5 O1 0.0(8) . . . . ?
Pd N C5 O1 -178.2(4) . . . . ?
C3 N C5 C6 179.6(7) . . . . ?
Pd N C5 C6 1.4(10) . . . . ?
C4 O1 C5 N -0.7(9) . . . . ?
C4 O1 C5 C6 179.6(7) . . . . ?
P O2 C6 C5 -62.3(7) . . . . ?
N C5 C6 O2 40.4(10) . . . . ?
O1 C5 C6 O2 -139.9(6) . . . . ?
N Pd C7 C21 83(9) . . . . ?
O4 Pd C7 C21 11.2(5) . . . . ?
P Pd C7 C21 -166.5(6) . . . . ?
P O3 C8 C13 -25.9(8) . . . . ?
P O3 C8 C9 157.6(5) . . . . ?
C13 C8 C9 C10 -0.9(11) . . . . ?
O3 C8 C9 C10 175.5(6) . . . . ?
C8 C9 C10 C11 2.0(11) . . . . ?
C9 C10 C11 C12 -1.9(12) . . . . ?
C10 C11 C12 C13 0.8(11) . . . . ?
C9 C8 C13 C12 -0.2(9) . . . . ?
O3 C8 C13 C12 -176.4(5) . . . . ?
C9 C8 C13 C14 176.8(6) . . . . ?
O3 C8 C13 C14 0.6(9) . . . . ?
C11 C12 C13 C8 0.3(9) . . . . ?
C11 C12 C13 C14 -176.8(6) . . . . ?
C8 C13 C14 C15 -167.5(6) . . . . ?
C12 C13 C14 C15 9.3(8) . . . . ?
C8 C13 C14 C19 10.9(8) . . . . ?
C12 C13 C14 C19 -172.2(6) . . . . ?
C19 C14 C15 C16 1.3(9) . . . . ?
C13 C14 C15 C16 179.8(6) . . . . ?
C14 C15 C16 C17 -1.1(11) . . . . ?
C15 C16 C17 C18 0.0(12) . . . . ?
C16 C17 C18 C19 0.6(11) . . . . ?
C17 C18 C19 C14 -0.3(10) . . . . ?
C17 C18 C19 P 179.2(5) . . . . ?
C15 C14 C19 C18 -0.6(9) . . . . ?
C13 C14 C19 C18 -179.2(5) . . . . ?
C15 C14 C19 P 179.9(4) . . . . ?
C13 C14 C19 P 1.3(8) . . . . ?
O2 P C19 C18 -89.5(5) . . . . ?
O3 P C19 C18 160.7(5) . . . . ?
Pd P C19 C18 34.9(6) . . . . ?
O2 P C19 C14 90.0(5) . . . . ?
O3 P C19 C14 -19.8(5) . . . . ?
Pd P C19 C14 -145.6(4) . . . . ?
O6 S C20 F3 -175.9(17) . . . . ?
O5 S C20 F3 -27(2) . . . . ?
O7 S C20 F3 80.8(19) . . . . ?
O6 S C20 F2 16(2) . . . . ?
O5 S C20 F2 164.8(15) . . . . ?
O7 S C20 F2 -87.6(17) . . . . ?
O6 S C20 F1 -82.5(9) . . . . ?
O5 S C20 F1 66.7(10) . . . . ?
O7 S C20 F1 174.2(8) . . . . ?
Pd C7 C21 C22 -13.7(9) . . . . ?
Pd O4 C22 C21 2.9(7) . . . . ?
Pd O4 C22 C23 -178.2(5) . . . . ?
C7 C21 C22 O4 7.5(10) . . . . ?
C7 C21 C22 C23 -171.4(7) . . . . ?
